data_2223798
loop_
_publ_author_name
'An, Zhe'
'Zhu, Ling'

_publ_section_title
;<i>catena</i>-Poly[[[[3-(2-pyridyl)-1<i>H</i>-pyrazole]manganese(II)]-\m-oxalato]
 sesquihydrate]
;
_journal_coeditor_code HB5162
_journal_issue 11
_journal_name_full 'Acta Crystallographica Section E'
_journal_page_first m1480
_journal_paper_doi 10.1107/S1600536809044298
_journal_volume 65
_journal_year 2009
_chemical_formula_iupac '[Mn (C2 O4) (C8 H7 N3)], 1.5H2 O'
_chemical_formula_moiety 'C10 H7 Mn N3 O4, 1.5(H2 O)'
_chemical_formula_sum 'C10 H10 Mn N3 O5.5'
_chemical_formula_weight 315.15
_chemical_name_systematic
;
<i>catena</i>-Poly[[[[3-(2-pyridyl)-1<i>H</i>-pyrazole]manganese(II)]-
\m-oxalato] sesquihydrate]
;
_space_group_IT_number 15
_symmetry_cell_setting monoclinic
_symmetry_space_group_name_Hall '-C 2yc'
_symmetry_space_group_name_H-M 'C 1 2/c 1'
_atom_sites_solution_hydrogens geom
_atom_sites_solution_primary direct
_atom_sites_solution_secondary difmap
_audit_creation_method SHELXL-97
_cell_angle_alpha 90.00
_cell_angle_beta 102.706(5)
_cell_angle_gamma 90.00
_cell_formula_units_Z 8
_cell_length_a 29.460(8)
_cell_length_b 9.236(3)
_cell_length_c 9.875(3)
_cell_measurement_reflns_used 2634
_cell_measurement_temperature 296(2)
_cell_measurement_theta_max 25.42
_cell_measurement_theta_min 2.79
_cell_volume 2621.1(14)
_computing_cell_refinement 'SAINT (Bruker, 2005)'
_computing_data_collection 'SMART (Bruker, 2005)'
_computing_data_reduction 'SAINT (Bruker, 2005)'
_computing_molecular_graphics 'SHELXTL (Sheldrick, 2008)'
_computing_publication_material 'SHELXTL97 (Sheldrick, 2008)'
_computing_structure_refinement 'SHELXL97 (Sheldrick, 2008)'
_computing_structure_solution 'SHELXS97 (Sheldrick, 2008)'
_diffrn_ambient_temperature 296(2)
_diffrn_measured_fraction_theta_full 1.000
_diffrn_measured_fraction_theta_max 1.000
_diffrn_measurement_device_type 'Bruker APEXII CCD'
_diffrn_measurement_method '\f and \w'
_diffrn_radiation_monochromator graphite
_diffrn_radiation_source 'fine-focus sealed tube'
_diffrn_radiation_type MoK\a
_diffrn_radiation_wavelength 0.71073
_diffrn_reflns_av_R_equivalents 0.0199
_diffrn_reflns_av_sigmaI/netI 0.0218
_diffrn_reflns_limit_h_max 35
_diffrn_reflns_limit_h_min -35
_diffrn_reflns_limit_k_max 11
_diffrn_reflns_limit_k_min -10
_diffrn_reflns_limit_l_max 11
_diffrn_reflns_limit_l_min -9
_diffrn_reflns_number 6809
_diffrn_reflns_theta_full 25.50
_diffrn_reflns_theta_max 25.50
_diffrn_reflns_theta_min 2.32
_diffrn_standards_decay_% 0
_diffrn_standards_interval_count 0
_diffrn_standards_interval_time 0
_diffrn_standards_number 0
_exptl_absorpt_coefficient_mu 1.031
_exptl_absorpt_correction_T_max 0.805
_exptl_absorpt_correction_T_min 0.665
_exptl_absorpt_correction_type multi-scan
_exptl_absorpt_process_details '(SADABS; Bruker, 2005)'
_exptl_crystal_colour pink
_exptl_crystal_density_diffrn 1.597
_exptl_crystal_density_method 'not measured'
_exptl_crystal_description block
_exptl_crystal_F_000 1280
_exptl_crystal_size_max 0.43
_exptl_crystal_size_mid 0.28
_exptl_crystal_size_min 0.22
_refine_diff_density_max 0.218
_refine_diff_density_min -0.165
_refine_ls_extinction_method none
_refine_ls_goodness_of_fit_ref 1.003
_refine_ls_hydrogen_treatment mixed
_refine_ls_matrix_type full
_refine_ls_number_parameters 186
_refine_ls_number_reflns 2438
_refine_ls_number_restraints 0
_refine_ls_restrained_S_all 1.003
_refine_ls_R_factor_all 0.0359
_refine_ls_R_factor_gt 0.0273
_refine_ls_shift/su_max 0.001
_refine_ls_shift/su_mean 0.000
_refine_ls_structure_factor_coef Fsqd
_refine_ls_weighting_details 'calc w=1/[\s^2^(Fo^2^)+(0.0450P)^2^+0.7224P] where P=(Fo^2^+2Fc^2^)/3'
_refine_ls_weighting_scheme calc
_refine_ls_wR_factor_gt 0.0728
_refine_ls_wR_factor_ref 0.0779
_reflns_number_gt 2004
_reflns_number_total 2438
_reflns_threshold_expression I>2\s(I)
_cod_data_source_file hb5162.cif
_cod_data_source_block I
_cod_depositor_comments
;
The following automatic conversions were performed:
'_symmetry_cell_setting' value 'Monoclinic' changed to 'monoclinic'
according to '/home/saulius/struct/CIF-dictionaries/cif_core.dic'
dictionary named 'cif_core.dic' version 2.4.1 from 2010-06-29.

Automatic conversion script
Id: cif_fix_enum 1527 2010-12-29 10:47:43Z saulius 

The following automatic conversions were performed:

'_symmetry_cell_setting' value 'Monoclinic' changed to 'monoclinic'
according to /home/saulius/struct/CIF-dictionaries/cif_core.dic
dictionary named 'cif_core.dic' version 2.4.1 from 2010-06-29.

Automatic conversion script
Id: cif_fix_values 1715 2011-07-08 13:25:40Z adriana 
;
_cod_original_cell_volume 2621.0(13)
_cod_original_sg_symbol_H-M 'C 2/c'
_cod_original_formula_sum 'C10 H10 Mn1 N3 O5.5'
_cod_database_code 2223798
_cod_database_fobs_code 2223798

loop_
_symmetry_equiv_pos_as_xyz
'x, y, z'
'-x, y, -z+1/2'
'x+1/2, y+1/2, z'
'-x+1/2, y+1/2, -z+1/2'
'-x, -y, -z'
'x, -y, z-1/2'
'-x+1/2, -y+1/2, -z'
'x+1/2, -y+1/2, z-1/2'

loop_
_atom_site_type_symbol
_atom_site_label
_atom_site_fract_x
_atom_site_fract_y
_atom_site_fract_z
_atom_site_U_iso_or_equiv
_atom_site_adp_type
_atom_site_calc_flag
_atom_site_refinement_flags
_atom_site_occupancy
_atom_site_disorder_assembly
_atom_site_disorder_group
C C1 0.2903(2) 0.3204(7) 0.3530(6) 0.0620(16) Uani d . 1 . .
H H1 0.2780 0.2284 0.3594 0.074 Uiso calc R 1 . .
C C2 0.2697(2) 0.4365(8) 0.4029(7) 0.0732(19) Uani d . 1 . .
H H2 0.2441 0.4229 0.4423 0.088 Uiso calc R 1 . .
C C3 0.2872(2) 0.5721(8) 0.3938(7) 0.077(2) Uani d . 1 . .
H H3 0.2740 0.6518 0.4279 0.092 Uiso calc R 1 . .
C C4 0.3246(2) 0.5889(7) 0.3340(7) 0.0685(17) Uani d . 1 . .
H H4 0.3367 0.6806 0.3257 0.082 Uiso calc R 1 . .
C C5 0.34421(19) 0.4681(6) 0.2858(5) 0.0483(13) Uani d . 1 . .
C C6 0.3844(2) 0.4772(6) 0.2209(6) 0.0506(13) Uani d . 1 . .
C C7 0.4082(3) 0.5950(7) 0.1822(8) 0.079(2) Uani d . 1 . .
H H7 0.4024 0.6926 0.1940 0.095 Uiso calc R 1 . .
C C8 0.4416(3) 0.5372(7) 0.1235(8) 0.085(2) Uani d . 1 . .
H H8 0.4632 0.5886 0.0868 0.102 Uiso calc R 1 . .
C C9 0.39499(16) 0.0253(5) 0.5065(5) 0.0374(11) Uani d . 1 . .
C C10 0.34569(16) -0.0362(5) 0.4432(5) 0.0367(11) Uani d . 1 . .
N N1 0.32730(15) 0.3343(5) 0.2955(5) 0.0472(11) Uani d . 1 . .
N N2 0.40299(15) 0.3533(4) 0.1877(5) 0.0470(11) Uani d . 1 . .
N N3 0.43793(17) 0.3939(6) 0.1279(5) 0.0628(13) Uani d D 1 . .
H H3A 0.4556 0.3346 0.0965 0.075 Uiso calc R 1 . .
Mn Mn1 0.36805(2) 0.14892(8) 0.22637(7) 0.0395(3) Uani d D 1 . .
O O1 0.41292(12) 0.1050(4) 0.4304(4) 0.0476(9) Uani d . 1 . .
O O2 0.32916(13) -0.0076(4) 0.3189(4) 0.0514(9) Uani d . 1 . .
O O3 0.41261(12) -0.0083(4) 0.6295(3) 0.0477(9) Uani d . 1 . .
O O4 0.32667(11) -0.1102(4) 0.5215(3) 0.0433(8) Uani d . 1 . .
O O1W 0.49441(17) 0.2150(6) 0.0153(6) 0.0849(14) Uani d D 1 . .
O O2W 0.5000 0.8860(7) 0.2500 0.0754(19) Uani d SD 1 . .
H H1W 0.5197(14) 0.181(7) 0.056(5) 0.080 Uiso d D 1 . .
H H2W 0.485(2) 0.183(7) -0.063(4) 0.080 Uiso d D 1 . .
H H3W 0.4792(17) 0.944(6) 0.222(7) 0.080 Uiso d D 1 . .

loop_
_atom_site_aniso_label
_atom_site_aniso_U_11
_atom_site_aniso_U_22
_atom_site_aniso_U_33
_atom_site_aniso_U_12
_atom_site_aniso_U_13
_atom_site_aniso_U_23
C1 0.055(3) 0.068(4) 0.070(4) 0.001(3) 0.027(3) -0.007(3)
C2 0.054(4) 0.092(5) 0.080(5) 0.015(4) 0.028(3) -0.012(4)
C3 0.074(4) 0.079(5) 0.078(5) 0.028(4) 0.019(4) -0.021(4)
C4 0.079(4) 0.049(3) 0.076(4) 0.008(3) 0.016(4) -0.018(3)
C5 0.054(3) 0.043(3) 0.046(3) 0.004(2) 0.007(2) -0.007(2)
C6 0.057(3) 0.040(3) 0.055(3) -0.003(2) 0.012(3) -0.002(2)
C7 0.101(5) 0.041(3) 0.104(6) -0.009(3) 0.039(5) 0.007(3)
C8 0.091(5) 0.065(4) 0.112(6) -0.022(4) 0.047(5) 0.013(4)
C9 0.042(3) 0.035(3) 0.037(3) -0.002(2) 0.013(2) -0.003(2)
C10 0.043(3) 0.032(2) 0.038(3) -0.003(2) 0.013(2) -0.004(2)
N1 0.048(2) 0.046(3) 0.051(3) 0.0022(19) 0.017(2) -0.0065(19)
N2 0.051(3) 0.041(2) 0.053(3) -0.0033(19) 0.021(2) 0.0016(19)
N3 0.061(3) 0.063(3) 0.074(3) -0.006(2) 0.035(3) 0.008(3)
Mn1 0.0490(5) 0.0355(5) 0.0370(5) 0.0002(3) 0.0160(3) -0.0001(3)
O1 0.046(2) 0.055(2) 0.043(2) -0.0140(16) 0.0116(16) 0.0073(16)
O2 0.056(2) 0.059(2) 0.037(2) -0.0187(18) 0.0051(16) 0.0048(16)
O3 0.046(2) 0.057(2) 0.039(2) -0.0124(16) 0.0069(16) 0.0062(16)
O4 0.0449(19) 0.0467(19) 0.0401(19) -0.0105(15) 0.0132(16) 0.0017(15)
O1W 0.060(3) 0.103(4) 0.097(4) 0.016(3) 0.027(3) -0.002(3)
O2W 0.047(4) 0.069(4) 0.102(5) 0.000 -0.002(4) 0.000

loop_
_atom_type_symbol
_atom_type_description
_atom_type_scat_dispersion_real
_atom_type_scat_dispersion_imag
_atom_type_scat_source
C C 0.0033 0.0016 'International Tables Vol C Tables 4.2.6.8 and 6.1.1.4'
H H 0.0000 0.0000 'International Tables Vol C Tables 4.2.6.8 and 6.1.1.4'
N N 0.0061 0.0033 'International Tables Vol C Tables 4.2.6.8 and 6.1.1.4'
O O 0.0106 0.0060 'International Tables Vol C Tables 4.2.6.8 and 6.1.1.4'
Mn Mn 0.3368 0.7283 'International Tables Vol C Tables 4.2.6.8 and 6.1.1.4'

loop_
_geom_angle_atom_site_label_1
_geom_angle_atom_site_label_2
_geom_angle_atom_site_label_3
_geom_angle_site_symmetry_1
_geom_angle_site_symmetry_3
_geom_angle
_geom_angle_publ_flag
N1 C1 C2 . . 122.7(6) ?
N1 C1 H1 . . 118.7 ?
C2 C1 H1 . . 118.7 ?
C3 C2 C1 . . 119.2(6) ?
C3 C2 H2 . . 120.4 ?
C1 C2 H2 . . 120.4 ?
C2 C3 C4 . . 119.0(6) ?
C2 C3 H3 . . 120.5 ?
C4 C3 H3 . . 120.5 ?
C3 C4 C5 . . 119.5(6) ?
C3 C4 H4 . . 120.3 ?
C5 C4 H4 . . 120.3 ?
N1 C5 C4 . . 121.7(5) ?
N1 C5 C6 . . 115.5(4) ?
C4 C5 C6 . . 122.8(5) ?
N2 C6 C7 . . 110.1(5) ?
N2 C6 C5 . . 118.1(4) ?
C7 C6 C5 . . 131.8(5) ?
C8 C7 C6 . . 105.4(6) ?
C8 C7 H7 . . 127.3 ?
C6 C7 H7 . . 127.3 ?
N3 C8 C7 . . 107.8(6) ?
N3 C8 H8 . . 126.1 ?
C7 C8 H8 . . 126.1 ?
O1 C9 O3 . . 126.2(4) ?
O1 C9 C10 . . 117.0(4) ?
O3 C9 C10 . . 116.8(4) ?
O2 C10 O4 . . 126.4(4) ?
O2 C10 C9 . . 116.5(4) ?
O4 C10 C9 . . 117.1(4) ?
C1 N1 C5 . . 117.8(5) ?
C1 N1 Mn1 . . 125.8(4) ?
C5 N1 Mn1 . . 116.2(3) ?
C6 N2 N3 . . 105.2(4) ?
C6 N2 Mn1 . . 117.0(3) ?
N3 N2 Mn1 . . 137.6(4) ?
C8 N3 N2 . . 111.5(5) ?
C8 N3 H3A . . 124.2 ?
N2 N3 H3A . . 124.2 ?
O4 Mn1 O2 6 . 92.44(13) ?
O4 Mn1 O1 6 . 159.58(14) ?
O2 Mn1 O1 . . 75.93(13) ?
O4 Mn1 O3 6 6 76.27(12) ?
O2 Mn1 O3 . 6 102.10(16) ?
O1 Mn1 O3 . 6 89.63(13) ?
O4 Mn1 N2 6 . 99.67(15) ?
O2 Mn1 N2 . . 161.17(16) ?
O1 Mn1 N2 . . 96.12(15) ?
O3 Mn1 N2 6 . 94.79(14) ?
O4 Mn1 N1 6 . 100.36(14) ?
O2 Mn1 N1 . . 90.74(16) ?
O1 Mn1 N1 . . 96.58(15) ?
O3 Mn1 N1 6 . 166.79(15) ?
N2 Mn1 N1 . . 73.01(16) y
C9 O1 Mn1 . . 114.4(3) ?
C10 O2 Mn1 . . 115.4(3) ?
C9 O3 Mn1 . 6_556 114.0(3) ?
C10 O4 Mn1 . 6_556 115.7(3) ?
H1W O1W H2W . . 114(4) ?

loop_
_geom_bond_atom_site_label_1
_geom_bond_atom_site_label_2
_geom_bond_site_symmetry_2
_geom_bond_distance
_geom_bond_publ_flag
C1 N1 . 1.342(7) ?
C1 C2 . 1.376(8) ?
C1 H1 . 0.9300 ?
C2 C3 . 1.365(10) ?
C2 H2 . 0.9300 ?
C3 C4 . 1.367(9) ?
C3 H3 . 0.9300 ?
C4 C5 . 1.388(8) ?
C4 H4 . 0.9300 ?
C5 N1 . 1.344(6) ?
C5 C6 . 1.468(8) ?
C6 N2 . 1.339(7) ?
C6 C7 . 1.392(8) ?
C7 C8 . 1.357(10) ?
C7 H7 . 0.9300 ?
C8 N3 . 1.329(8) ?
C8 H8 . 0.9300 ?
C9 O1 . 1.250(6) ?
C9 O3 . 1.250(6) ?
C9 C10 . 1.557(7) ?
C10 O2 . 1.245(6) ?
C10 O4 . 1.253(5) ?
N2 N3 . 1.348(6) ?
N3 H3A . 0.8600 ?
Mn1 N1 . 2.280(4) y
Mn1 N2 . 2.223(4) y
Mn1 O4 6 2.150(3) y
Mn1 O2 . 2.168(3) y
Mn1 O1 . 2.191(4) y
Mn1 O3 6 2.208(3) y
O3 Mn1 6_556 2.208(3) ?
O4 Mn1 6_556 2.150(3) ?
O1W H1W . 0.83(5) ?
O1W H2W . 0.82(4) ?
O2W H3W . 0.82(5) ?

loop_
_geom_hbond_atom_site_label_D
_geom_hbond_atom_site_label_H
_geom_hbond_atom_site_label_A
_geom_hbond_site_symmetry_A
_geom_hbond_distance_DH
_geom_hbond_distance_HA
_geom_hbond_distance_DA
_geom_hbond_angle_DHA
N3 H3A O1W . 0.86 1.89 2.748(7) 175
O1W H1W O1 2_655 0.83(5) 2.08(4) 2.851(6) 155(6)
O1W H2W O2W 5_665 0.82(4) 2.10(5) 2.819(6) 148(6)
O2W H3W O3 6_565 0.82(5) 2.06(4) 2.823(4) 156(6)
